data_7056107
loop_
_publ_author_name
'Xavier, Janet Sabina'
'Karthikeyan, J.'
'Velmurugan, Gunasekaran'
'Manoharan, Muthu Tamizh'
'Shetty, A. Nityananda'

_publ_section_title
;
 Design and in vitro biological evaluation of substituted chalcones
 synthesized from Nitrogen mustards as potent microtubule targeted
 anticancer agents
;
_journal_name_full 'New J. Chem.'
_journal_paper_doi 10.1039/C7NJ00265C
_journal_year 2017
_chemical_formula_moiety 'C21 H23 Cl2 N O3'
_chemical_formula_sum 'C21 H23 Cl2 N O3'
_chemical_formula_weight 408.30
_chemical_name_systematic Chalcone
_space_group_IT_number 14
_symmetry_cell_setting monoclinic
_symmetry_space_group_name_Hall '-P 2ybc'
_symmetry_space_group_name_H-M 'P 1 21/c 1'
_atom_sites_solution_hydrogens geom
_atom_sites_solution_primary direct
_atom_sites_solution_secondary difmap
_audit_creation_method SHELXL-97
_audit_update_record
;
2014-11-21 deposited with the CCDC.
2017-04-18 downloaded from the CCDC.
;
_cell_angle_alpha 90.00
_cell_angle_beta 91.708(3)
_cell_angle_gamma 90.00
_cell_formula_units_Z 4
_cell_length_a 14.8845(4)
_cell_length_b 16.7875(10)
_cell_length_c 8.0709(9)
_cell_measurement_reflns_used 5902
_cell_measurement_temperature 293(2)
_cell_measurement_theta_max 23.54
_cell_measurement_theta_min 2.42
_cell_volume 2015.8(3)
_computing_cell_refinement 'APEX2/SAINT (Bruker, 2004)'
_computing_data_collection 'APEX2 (Bruker, 2004)'
_computing_data_reduction 'SAINT/XPREP (Bruker, 2004)'
_computing_molecular_graphics 'ORTEP3 (Farrugia, 1997) and Mercury (Bruno et al., 2002)'
_computing_publication_material 'SHELXL-97 (Sheldrick, 2008)'
_computing_structure_refinement 'SHELXL-97 (Sheldrick, 2008)'
_computing_structure_solution 'SIR92 (Altornare et al., 1993)'
_diffrn_ambient_temperature 293(2)
_diffrn_measured_fraction_theta_full 0.999
_diffrn_measured_fraction_theta_max 0.999
_diffrn_measurement_device_type 'Bruker axs kappa apex2 CCD Diffractometer'
_diffrn_measurement_method '\w and \f scan'
_diffrn_radiation_monochromator graphite
_diffrn_radiation_source 'fine-focus sealed tube'
_diffrn_radiation_type MoK\a
_diffrn_radiation_wavelength 0.71073
_diffrn_reflns_av_R_equivalents 0.0417
_diffrn_reflns_av_sigmaI/netI 0.0273
_diffrn_reflns_limit_h_max 17
_diffrn_reflns_limit_h_min -17
_diffrn_reflns_limit_k_max 19
_diffrn_reflns_limit_k_min -19
_diffrn_reflns_limit_l_max 9
_diffrn_reflns_limit_l_min -9
_diffrn_reflns_number 28756
_diffrn_reflns_theta_full 25.00
_diffrn_reflns_theta_max 25.00
_diffrn_reflns_theta_min 2.43
_exptl_absorpt_coefficient_mu 0.343
_exptl_absorpt_correction_T_max 0.9091
_exptl_absorpt_correction_T_min 0.8890
_exptl_absorpt_correction_type multi-scan
_exptl_absorpt_process_details 'SADABS (Bruker, 2004)'
_exptl_crystal_colour brown
_exptl_crystal_density_diffrn 1.345
_exptl_crystal_density_method 'not measured'
_exptl_crystal_description needle
_exptl_crystal_F_000 856
_exptl_crystal_recrystallization_method 'Re-crystallisation from solvent: Methanol'
_exptl_crystal_size_max 0.35
_exptl_crystal_size_mid 0.30
_exptl_crystal_size_min 0.30
_refine_diff_density_max 0.250
_refine_diff_density_min -0.266
_refine_diff_density_rms 0.038
_refine_ls_extinction_method none
_refine_ls_goodness_of_fit_ref 1.063
_refine_ls_hydrogen_treatment mixed
_refine_ls_matrix_type full
_refine_ls_number_parameters 274
_refine_ls_number_reflns 3555
_refine_ls_number_restraints 81
_refine_ls_restrained_S_all 1.058
_refine_ls_R_factor_all 0.0922
_refine_ls_R_factor_gt 0.0458
_refine_ls_shift/su_max 0.000
_refine_ls_shift/su_mean 0.000
_refine_ls_structure_factor_coef Fsqd
_refine_ls_weighting_details 'calc w=1/[\s^2^(Fo^2^)+(0.0546P)^2^+1.0640P] where P=(Fo^2^+2Fc^2^)/3'
_refine_ls_weighting_scheme calc
_refine_ls_wR_factor_gt 0.1094
_refine_ls_wR_factor_ref 0.1472
_reflns_number_gt 2113
_reflns_number_total 3555
_reflns_threshold_expression >2sigma(I)
_cod_data_source_file c7nj00265c2.cif
_cod_data_source_block shelxl
_cod_depositor_comments
;
The following automatic conversions were performed:

'_symmetry_cell_setting' value 'Monoclinic' changed to 'monoclinic'
according to
/home/data/users/saulius/crontab/automatic-downloads/rss-feeds/RSC/lib/dictionaries/cif_core.dic
dictionary named 'cif_core.dic' version 2.4.2 from 2011-04-26.

Automatic conversion script
Id: cif_fix_values 4973 2017-02-22 13:04:09Z antanas 
;
_cod_original_sg_symbol_H-M P21/c
_cod_database_code 7056107

loop_
_symmetry_equiv_pos_as_xyz
'x, y, z'
'-x, y+1/2, -z+1/2'
'-x, -y, -z'
'x, -y-1/2, z-1/2'

loop_
_atom_site_label
_atom_site_type_symbol
_atom_site_fract_x
_atom_site_fract_y
_atom_site_fract_z
_atom_site_U_iso_or_equiv
_atom_site_adp_type
_atom_site_occupancy
_atom_site_symmetry_multiplicity
_atom_site_calc_flag
_atom_site_refinement_flags
_atom_site_disorder_assembly
_atom_site_disorder_group
C1 C 0.62424(18) 0.02218(16) 0.8824(3) 0.0504(7) Uani 1 1 d . A .
C2 C 0.56332(18) 0.07255(16) 0.8013(3) 0.0508(7) Uani 1 1 d . . .
H2 H 0.5126 0.0511 0.7481 0.061 Uiso 1 1 calc R . .
C3 C 0.57673(18) 0.15340(16) 0.7985(3) 0.0528(7) Uani 1 1 d . . .
H3 H 0.5350 0.1851 0.7414 0.063 Uiso 1 1 calc R . .
C4 C 0.64985(18) 0.18965(15) 0.8770(3) 0.0491(7) Uani 1 1 d . . .
C5 C 0.7101(2) 0.13903(18) 0.9575(4) 0.0680(9) Uani 1 1 d . . .
H5 H 0.7602 0.1609 1.0121 0.082 Uiso 1 1 calc R . .
C6 C 0.6989(2) 0.05840(18) 0.9601(4) 0.0694(9) Uani 1 1 d . . .
H6 H 0.7418 0.0269 1.0147 0.083 Uiso 1 1 calc R . .
C7 C 0.66301(19) 0.27505(16) 0.8729(3) 0.0545(7) Uani 1 1 d . . .
H7 H 0.6267 0.3036 0.7983 0.065 Uiso 1 1 calc R . .
C8 C 0.72116(19) 0.31657(16) 0.9642(4) 0.0577(8) Uani 1 1 d . . .
H8 H 0.7587 0.2891 1.0385 0.069 Uiso 1 1 calc R . .
C9 C 0.7300(2) 0.40306(17) 0.9553(4) 0.0552(7) Uani 1 1 d . . .
C10 C 0.80567(18) 0.44480(16) 1.0429(3) 0.0516(7) Uani 1 1 d . . .
C11 C 0.7992(2) 0.52694(17) 1.0551(4) 0.0607(8) Uani 1 1 d . . .
H11 H 0.7487 0.5518 1.0085 0.073 Uiso 1 1 calc R . .
C12 C 0.8633(2) 0.57332(19) 1.1321(4) 0.0721(9) Uani 1 1 d . . .
H12 H 0.8561 0.6282 1.1386 0.087 Uiso 1 1 calc R . .
C13 C 0.9390(2) 0.5369(2) 1.2002(4) 0.0670(9) Uani 1 1 d . . .
C14 C 0.9497(2) 0.45640(19) 1.1897(4) 0.0643(8) Uani 1 1 d . . .
H14 H 1.0012 0.4325 1.2348 0.077 Uiso 1 1 calc R . .
C15 C 0.8837(2) 0.41023(17) 1.1119(4) 0.0613(8) Uani 1 1 d . . .
C16 C 1.0815(2) 0.5533(3) 1.3406(5) 0.1023(13) Uani 1 1 d . . .
H16A H 1.0685 0.5149 1.4248 0.154 Uiso 1 1 calc R . .
H16B H 1.1184 0.5949 1.3876 0.154 Uiso 1 1 calc R . .
H16C H 1.1128 0.5276 1.2530 0.154 Uiso 1 1 calc R . .
C17 C 0.9715(3) 0.2931(3) 1.1663(8) 0.153(2) Uani 1 1 d . . .
H17A H 1.0245 0.3155 1.1199 0.230 Uiso 1 1 calc R . .
H17B H 0.9692 0.2370 1.1433 0.230 Uiso 1 1 calc R . .
H17C H 0.9731 0.3013 1.2840 0.230 Uiso 1 1 calc R . .
C18 C 0.5360(2) -0.09596(17) 0.8027(4) 0.0598(8) Uani 1 1 d . A .
H18A H 0.4824 -0.0662 0.8292 0.072 Uiso 1 1 calc R . .
H18B H 0.5290 -0.1495 0.8455 0.072 Uiso 1 1 calc R . .
C19 C 0.5421(2) -0.10031(16) 0.6172(4) 0.0588(8) Uani 1 1 d . . .
H19A H 0.5648 -0.0500 0.5767 0.071 Uiso 1 1 calc R . .
H19B H 0.4824 -0.1081 0.5687 0.071 Uiso 1 1 calc R . .
N1 N 0.61262(16) -0.05928(13) 0.8864(3) 0.0623(7) Uani 1 1 d D . .
O1 O 0.67390(15) 0.44297(12) 0.8775(3) 0.0778(7) Uani 1 1 d . . .
O2 O 0.89474(16) 0.33034(13) 1.0954(4) 0.1025(9) Uani 1 1 d . . .
O3 O 0.99991(17) 0.58629(15) 1.2760(4) 0.1003(9) Uani 1 1 d . . .
Cl2 Cl 0.61313(6) -0.17845(5) 0.55071(13) 0.0871(3) Uani 1 1 d . . .
C20 C 0.6892(4) -0.1118(3) 0.9377(6) 0.0567(15) Uani 0.646(7) 1 d PDU A 1
H20A H 0.7451 -0.0888 0.9018 0.068 Uiso 0.646(7) 1 calc PR A 1
H20B H 0.6820 -0.1637 0.8863 0.068 Uiso 0.646(7) 1 calc PR A 1
C21 C 0.6917(3) -0.1204(3) 1.1228(6) 0.0635(16) Uani 0.646(7) 1 d PDU A 1
H21A H 0.6383 -0.1482 1.1572 0.076 Uiso 0.646(7) 1 calc PR A 1
H21B H 0.6922 -0.0680 1.1737 0.076 Uiso 0.646(7) 1 calc PR A 1
Cl1 Cl 0.7890(3) -0.1741(3) 1.1903(6) 0.0910(10) Uani 0.646(7) 1 d PDU A 1
C20' C 0.6503(6) -0.1036(5) 1.0319(11) 0.063(3) Uani 0.354(7) 1 d PDU A 2
H20C H 0.6118 -0.1476 1.0615 0.076 Uiso 0.354(7) 1 calc PR A 2
H20D H 0.6590 -0.0688 1.1270 0.076 Uiso 0.354(7) 1 calc PR A 2
C21' C 0.7381(6) -0.1327(7) 0.9700(13) 0.077(3) Uani 0.354(7) 1 d PDU A 2
H21C H 0.7692 -0.0890 0.9178 0.092 Uiso 0.354(7) 1 calc PR A 2
H21D H 0.7272 -0.1737 0.8871 0.092 Uiso 0.354(7) 1 calc PR A 2
Cl1' Cl 0.8068(8) -0.1718(8) 1.1333(13) 0.130(4) Uani 0.354(7) 1 d PDU A 2

loop_
_atom_site_aniso_label
_atom_site_aniso_U_11
_atom_site_aniso_U_22
_atom_site_aniso_U_33
_atom_site_aniso_U_23
_atom_site_aniso_U_13
_atom_site_aniso_U_12
C1 0.0548(17) 0.0457(16) 0.0498(16) 0.0010(13) -0.0123(13) -0.0005(13)
C2 0.0475(16) 0.0518(17) 0.0522(17) -0.0082(13) -0.0137(13) -0.0016(13)
C3 0.0547(17) 0.0539(18) 0.0489(17) -0.0035(13) -0.0131(13) 0.0086(13)
C4 0.0513(16) 0.0459(16) 0.0496(16) -0.0014(12) -0.0060(13) 0.0005(12)
C5 0.0618(19) 0.0537(19) 0.086(2) 0.0027(16) -0.0309(17) -0.0077(15)
C6 0.066(2) 0.0515(18) 0.089(2) 0.0104(16) -0.0375(17) -0.0018(15)
C7 0.0570(17) 0.0511(17) 0.0547(17) -0.0013(13) -0.0089(14) 0.0052(14)
C8 0.0599(18) 0.0504(17) 0.0620(18) 0.0070(14) -0.0106(15) -0.0029(14)
C9 0.0575(18) 0.0517(17) 0.0560(18) 0.0015(14) -0.0038(14) -0.0029(14)
C10 0.0554(17) 0.0466(16) 0.0527(17) 0.0013(13) -0.0021(14) -0.0026(13)
C11 0.0559(18) 0.0519(18) 0.074(2) -0.0022(15) 0.0013(15) 0.0018(14)
C12 0.068(2) 0.0498(18) 0.098(3) -0.0156(17) 0.0038(19) -0.0049(16)
C13 0.059(2) 0.068(2) 0.074(2) -0.0167(17) 0.0005(16) -0.0117(17)
C14 0.0563(18) 0.064(2) 0.072(2) 0.0020(16) -0.0085(16) -0.0035(15)
C15 0.0617(19) 0.0507(18) 0.071(2) 0.0052(15) -0.0084(16) -0.0031(14)
C16 0.064(2) 0.127(4) 0.114(3) -0.023(3) -0.015(2) -0.025(2)
C17 0.122(4) 0.071(3) 0.262(7) 0.012(4) -0.086(4) 0.021(3)
C18 0.0664(19) 0.0529(17) 0.0592(19) 0.0012(14) -0.0127(15) -0.0133(14)
C19 0.0605(18) 0.0503(17) 0.065(2) -0.0035(14) -0.0101(15) -0.0013(14)
N1 0.0670(16) 0.0472(14) 0.0710(16) 0.0075(12) -0.0300(13) -0.0067(12)
O1 0.0783(15) 0.0562(13) 0.0968(17) 0.0046(12) -0.0341(13) 0.0010(11)
O2 0.0834(17) 0.0501(14) 0.171(3) 0.0012(15) -0.0517(17) 0.0053(12)
O3 0.0760(16) 0.0873(18) 0.137(2) -0.0369(16) -0.0166(15) -0.0175(14)
Cl2 0.0935(7) 0.0597(5) 0.1079(7) -0.0168(5) 0.0005(5) 0.0064(4)
C20 0.056(4) 0.048(3) 0.065(3) -0.004(2) -0.008(3) -0.003(2)
C21 0.072(3) 0.054(3) 0.064(3) 0.006(2) -0.020(3) 0.000(2)
Cl1 0.083(2) 0.0887(15) 0.099(2) 0.0165(14) -0.0348(16) 0.0114(13)
C20' 0.059(5) 0.061(5) 0.069(6) -0.003(5) 0.000(5) -0.001(4)
C21' 0.068(6) 0.072(5) 0.089(6) -0.011(5) -0.009(5) 0.006(5)
Cl1' 0.091(5) 0.137(4) 0.158(8) 0.031(5) -0.044(5) 0.024(3)

loop_
_atom_type_symbol
_atom_type_description
_atom_type_scat_dispersion_real
_atom_type_scat_dispersion_imag
_atom_type_scat_source
C C 0.0033 0.0016 'International Tables Vol C Tables 4.2.6.8 and 6.1.1.4'
H H 0.0000 0.0000 'International Tables Vol C Tables 4.2.6.8 and 6.1.1.4'
N N 0.0061 0.0033 'International Tables Vol C Tables 4.2.6.8 and 6.1.1.4'
O O 0.0106 0.0060 'International Tables Vol C Tables 4.2.6.8 and 6.1.1.4'
Cl Cl 0.1484 0.1585 'International Tables Vol C Tables 4.2.6.8 and 6.1.1.4'

loop_
_geom_angle_atom_site_label_1
_geom_angle_atom_site_label_2
_geom_angle_atom_site_label_3
_geom_angle
N1 C1 C2 122.3(2)
N1 C1 C6 121.3(2)
C2 C1 C6 116.5(2)
C3 C2 C1 121.1(2)
C3 C2 H2 119.4
C1 C2 H2 119.4
C2 C3 C4 122.7(2)
C2 C3 H3 118.7
C4 C3 H3 118.7
C5 C4 C3 115.8(3)
C5 C4 C7 122.2(2)
C3 C4 C7 122.0(2)
C6 C5 C4 122.7(3)
C6 C5 H5 118.7
C4 C5 H5 118.7
C5 C6 C1 121.3(3)
C5 C6 H6 119.4
C1 C6 H6 119.4
C8 C7 C4 126.7(3)
C8 C7 H7 116.6
C4 C7 H7 116.6
C7 C8 C9 123.8(3)
C7 C8 H8 118.1
C9 C8 H8 118.1
O1 C9 C8 120.4(3)
O1 C9 C10 118.7(3)
C8 C9 C10 120.9(3)
C11 C10 C15 116.3(3)
C11 C10 C9 116.7(3)
C15 C10 C9 127.0(3)
C12 C11 C10 123.4(3)
C12 C11 H11 118.3
C10 C11 H11 118.3
C11 C12 C13 118.6(3)
C11 C12 H12 120.7
C13 C12 H12 120.7
O3 C13 C14 123.7(3)
O3 C13 C12 115.7(3)
C14 C13 C12 120.6(3)
C13 C14 C15 120.0(3)
C13 C14 H14 120.0
C15 C14 H14 120.0
O2 C15 C14 120.7(3)
O2 C15 C10 118.2(3)
C14 C15 C10 121.1(3)
O3 C16 H16A 109.5
O3 C16 H16B 109.5
H16A C16 H16B 109.5
O3 C16 H16C 109.5
H16A C16 H16C 109.5
H16B C16 H16C 109.5
O2 C17 H17A 109.5
O2 C17 H17B 109.5
H17A C17 H17B 109.5
O2 C17 H17C 109.5
H17A C17 H17C 109.5
H17B C17 H17C 109.5
N1 C18 C19 114.5(2)
N1 C18 H18A 108.6
C19 C18 H18A 108.6
N1 C18 H18B 108.6
C19 C18 H18B 108.6
H18A C18 H18B 107.6
C18 C19 Cl2 113.0(2)
C18 C19 H19A 109.0
Cl2 C19 H19A 109.0
C18 C19 H19B 109.0
Cl2 C19 H19B 109.0
H19A C19 H19B 107.8
C1 N1 C18 120.6(2)
C1 N1 C20' 118.0(4)
C18 N1 C20' 115.5(4)
C1 N1 C20 119.8(3)
C18 N1 C20 117.7(3)
C20' N1 C20 38.4(4)
C15 O2 C17 119.8(3)
C13 O3 C16 118.6(3)
N1 C20 C21 109.3(4)
N1 C20 H20A 109.8
C21 C20 H20A 109.8
N1 C20 H20B 109.8
C21 C20 H20B 109.8
H20A C20 H20B 108.3
C20 C21 Cl1 110.5(4)
C20 C21 H21A 109.5
Cl1 C21 H21A 109.5
C20 C21 H21B 109.5
Cl1 C21 H21B 109.5
H21A C21 H21B 108.1
N1 C20' C21' 102.3(7)
N1 C20' H20C 111.3
C21' C20' H20C 111.3
N1 C20' H20D 111.3
C21' C20' H20D 111.3
H20C C20' H20D 109.2
C20' C21' Cl1' 111.3(9)
C20' C21' H21C 109.4
Cl1' C21' H21C 109.4
C20' C21' H21D 109.4
Cl1' C21' H21D 109.4
H21C C21' H21D 108.0

loop_
_geom_bond_atom_site_label_1
_geom_bond_atom_site_label_2
_geom_bond_distance
C1 N1 1.379(3)
C1 C2 1.389(4)
C1 C6 1.399(4)
C2 C3 1.372(4)
C2 H2 0.9300
C3 C4 1.384(4)
C3 H3 0.9300
C4 C5 1.383(4)
C4 C7 1.448(4)
C5 C6 1.364(4)
C5 H5 0.9300
C6 H6 0.9300
C7 C8 1.319(4)
C7 H7 0.9300
C8 C9 1.460(4)
C8 H8 0.9300
C9 O1 1.228(3)
C9 C10 1.487(4)
C10 C11 1.386(4)
C10 C15 1.399(4)
C11 C12 1.367(4)
C11 H11 0.9300
C12 C13 1.381(4)
C12 H12 0.9300
C13 O3 1.360(4)
C13 C14 1.364(4)
C14 C15 1.386(4)
C14 H14 0.9300
C15 O2 1.358(3)
C16 O3 1.420(4)
C16 H16A 0.9600
C16 H16B 0.9600
C16 H16C 0.9600
C17 O2 1.409(4)
C17 H17A 0.9600
C17 H17B 0.9600
C17 H17C 0.9600
C18 N1 1.446(3)
C18 C19 1.504(4)
C18 H18A 0.9700
C18 H18B 0.9700
C19 Cl2 1.777(3)
C19 H19A 0.9700
C19 H19B 0.9700
N1 C20' 1.486(8)
N1 C20 1.489(5)
C20 C21 1.500(6)
C20 H20A 0.9700
C20 H20B 0.9700
C21 Cl1 1.778(6)
C21 H21A 0.9700
C21 H21B 0.9700
C20' C21' 1.495(8)
C20' H20C 0.9700
C20' H20D 0.9700
C21' Cl1' 1.770(9)
C21' H21C 0.9700
C21' H21D 0.9700

loop_
_geom_hbond_atom_site_label_D
_geom_hbond_atom_site_label_H
_geom_hbond_atom_site_label_A
_geom_hbond_distance_DH
_geom_hbond_distance_HA
_geom_hbond_distance_DA
_geom_hbond_angle_DHA
_geom_hbond_site_symmetry_A
C8 H8 O2 0.93 2.18 2.773(4) 121.1 .
C17 H17B O3 0.96 2.65 3.526(5) 152.1 2_747
C19 H19B O1 0.97 2.53 3.298(4) 136.3 2_646
C20 H20B Cl2 0.97 2.88 3.476(5) 120.8 .
C20' H20C Cl2 0.97 2.92 3.705(9) 138.5 4_556

loop_
_geom_torsion_atom_site_label_1
_geom_torsion_atom_site_label_2
_geom_torsion_atom_site_label_3
_geom_torsion_atom_site_label_4
_geom_torsion
N1 C1 C2 C3 -179.6(3)
C6 C1 C2 C3 0.1(4)
C1 C2 C3 C4 -1.0(4)
C2 C3 C4 C5 0.9(4)
C2 C3 C4 C7 -180.0(3)
C3 C4 C5 C6 0.1(5)
C7 C4 C5 C6 -179.1(3)
C4 C5 C6 C1 -0.9(5)
N1 C1 C6 C5 -179.4(3)
C2 C1 C6 C5 0.8(5)
C5 C4 C7 C8 -12.8(5)
C3 C4 C7 C8 168.2(3)
C4 C7 C8 C9 -179.1(3)
C7 C8 C9 O1 10.6(5)
C7 C8 C9 C10 -170.9(3)
O1 C9 C10 C11 11.0(4)
C8 C9 C10 C11 -167.6(3)
O1 C9 C10 C15 -167.6(3)
C8 C9 C10 C15 13.7(5)
C15 C10 C11 C12 -1.3(5)
C9 C10 C11 C12 179.9(3)
C10 C11 C12 C13 0.7(5)
C11 C12 C13 O3 -179.6(3)
C11 C12 C13 C14 0.4(5)
O3 C13 C14 C15 179.2(3)
C12 C13 C14 C15 -0.7(5)
C13 C14 C15 O2 177.7(3)
C13 C14 C15 C10 0.0(5)
C11 C10 C15 O2 -176.8(3)
C9 C10 C15 O2 1.8(5)
C11 C10 C15 C14 0.9(4)
C9 C10 C15 C14 179.6(3)
N1 C18 C19 Cl2 78.0(3)
C2 C1 N1 C18 1.0(4)
C6 C1 N1 C18 -178.8(3)
C2 C1 N1 C20' -150.9(5)
C6 C1 N1 C20' 29.4(6)
C2 C1 N1 C20 165.1(3)
C6 C1 N1 C20 -14.7(5)
C19 C18 N1 C1 75.4(4)
C19 C18 N1 C20' -132.1(5)
C19 C18 N1 C20 -89.1(4)
C14 C15 O2 C17 3.7(6)
C10 C15 O2 C17 -178.6(4)
C14 C13 O3 C16 3.5(5)
C12 C13 O3 C16 -176.6(3)
C1 N1 C20 C21 86.8(4)
C18 N1 C20 C21 -108.6(4)
C20' N1 C20 C21 -11.7(7)
N1 C20 C21 Cl1 -174.0(3)
C1 N1 C20' C21' -97.0(7)
C18 N1 C20' C21' 109.8(7)
C20 N1 C20' C21' 6.7(6)
N1 C20' C21' Cl1' 168.8(7)
